data_4003235
loop_
_publ_author_name
'Stoumpos, Constantinos C.'
'Cao, Duyen H.'
'Clark, Daniel J.'
'Young, Joshua'
'Rondinelli, James M.'
'Jang, Joon I.'
'Hupp, Joseph T.'
'Kanatzidis, Mercouri G.'

_publ_section_title
;
 Ruddlesden--Popper Hybrid Lead Iodide Perovskite 2D Homologous
 Semiconductors
;
_journal_issue 8
_journal_name_full 'Chemistry of Materials'
_journal_page_first 2852
_journal_paper_doi 10.1021/acs.chemmater.6b00847
_journal_volume 28
_journal_year 2016
_chemical_formula_moiety 2(C4H9NH3),2(CH3NH3),Pb3I10
_chemical_formula_sum 'C10 H36 I10 N4 Pb3'
_chemical_formula_weight 2103.00
_chemical_name_common 'Butylammonium Methylammonium Lead Iodide'
_space_group_crystal_system orthorhombic
_space_group_IT_number 41
_space_group_name_Hall 'C -2ac 2'
_space_group_name_H-M_alt 'C 2 e b'
_symmetry_Int_Tables_number 41
_symmetry_space_group_name_H-M 'C 2 e b'
_atom_sites_solution_hydrogens geom
_audit_creation_method SHELXL-2013
_cell_angle_alpha 90
_cell_angle_beta 90
_cell_angle_gamma 90
_cell_formula_units_Z 4
_cell_length_a 8.9275(6)
_cell_length_b 51.959(4)
_cell_length_c 8.8777(6)
_cell_measurement_reflns_used 5445
_cell_measurement_temperature 293(2)
_cell_measurement_theta_max 23.50
_cell_measurement_theta_min 1.57
_cell_volume 4118.0(5)
_diffrn_measured_fraction_theta_full 0.999
_diffrn_measured_fraction_theta_max 0.999
_diffrn_reflns_av_R_equivalents 0.0722
_diffrn_reflns_av_unetI/netI 0.0631
_diffrn_reflns_Laue_measured_fraction_full 0.999
_diffrn_reflns_Laue_measured_fraction_max 0.999
_diffrn_reflns_limit_h_max 10
_diffrn_reflns_limit_h_min -10
_diffrn_reflns_limit_k_max 61
_diffrn_reflns_limit_k_min -61
_diffrn_reflns_limit_l_max 10
_diffrn_reflns_limit_l_min -10
_diffrn_reflns_number 12858
_diffrn_reflns_point_group_measured_fraction_full 0.999
_diffrn_reflns_point_group_measured_fraction_max 0.999
_diffrn_reflns_theta_full 24.996
_diffrn_reflns_theta_max 24.996
_diffrn_reflns_theta_min 1.568
_exptl_absorpt_coefficient_mu 19.739
_exptl_absorpt_correction_T_max 0.1679
_exptl_absorpt_correction_T_min 0.0315
_exptl_crystal_colour 'Dark red'
_exptl_crystal_density_diffrn 3.392
_exptl_crystal_description 'rectangular plate'
_exptl_crystal_F_000 3600
_exptl_crystal_size_max 0.098
_exptl_crystal_size_mid 0.092
_exptl_crystal_size_min 0.052
_refine_diff_density_max 3.289
_refine_diff_density_min -1.719
_refine_diff_density_rms 0.302
_refine_ls_abs_structure_details
;
 Refined as an inversion twin.
;
_refine_ls_abs_structure_Flack 0.46(4)
_refine_ls_extinction_method none
_refine_ls_goodness_of_fit_ref 1.103
_refine_ls_hydrogen_treatment constr
_refine_ls_matrix_type fullcycle
_refine_ls_number_parameters 84
_refine_ls_number_reflns 3633
_refine_ls_number_restraints 3
_refine_ls_restrained_S_all 1.103
_refine_ls_R_factor_all 0.1234
_refine_ls_R_factor_gt 0.0781
_refine_ls_shift/su_max 0.000
_refine_ls_shift/su_mean 0.000
_refine_ls_structure_factor_coef Fsqd
_refine_ls_weighting_details 'w=1/[\s^2^(Fo^2^)+(0.0916P)^2^+15.8934P] where P=(Fo^2^+2Fc^2^)/3'
_refine_ls_weighting_scheme calc
_refine_ls_wR_factor_gt 0.1748
_refine_ls_wR_factor_ref 0.1997
_reflns_Friedel_coverage 0.861
_reflns_Friedel_fraction_full 0.999
_reflns_Friedel_fraction_max 0.999
_reflns_number_gt 2262
_reflns_number_total 3633
_reflns_threshold_expression 'I > 2\s(I)'
_cod_data_source_file cm6b00847_si_002.cif
_cod_data_source_block BA2MA2Pb3I10_C2cb
_cod_depositor_comments
;
The following automatic conversions were performed:

data item '_space_group_crystal_system' value 'Orthorhombic' was
changed to 'orthorhombic' in accordance with the
/home/saulius/struct/COD-crude-data/automatic-downloads/DataCite-retrospective/ACS/depositions/lib/dictionaries/cif_core.dic
dictionary named 'cif_core.dic' version 2.4.2 last updated on
2011-04-26.

Automatic conversion script
Id: cif_fix_values 6909 2019-04-08 15:41:33Z antanas 
;
_cod_original_sg_symbol_Hall 'C -2bc 2'
_cod_original_sg_symbol_H-M 'C 2 c b'
_cod_database_code 4003235
_shelx_space_group_comment
;
The symmetry employed for this shelxl refinement is uniquely defined
by the following loop, which should always be used as a source of
symmetry information in preference to the above space-group names.
They are only intended as comments.
;
_shelxl_version_number 2013-4

loop_
_space_group_symop_operation_xyz
'x, y, z'
'x, -y, -z'
'x, y+1/2, -z+1/2'
'x, -y+1/2, z+1/2'
'x+1/2, y+1/2, z'
'x+1/2, -y+1/2, -z'
'x+1/2, y+1, -z+1/2'
'x+1/2, -y+1, z+1/2'

loop_
_atom_site_label
_atom_site_type_symbol
_atom_site_fract_x
_atom_site_fract_y
_atom_site_fract_z
_atom_site_U_iso_or_equiv
_atom_site_adp_type
_atom_site_occupancy
_atom_site_site_symmetry_order
_atom_site_calc_flag
_atom_site_refinement_flags_posn
_atom_site_refinement_flags_adp
_atom_site_refinement_flags_occupancy
Pb1 Pb 0.5147(4) 0.0000 0.5000 0.0484(5) Uani 1 2 d S T P
Pb2 Pb 0.5246(2) 0.12391(3) 0.50105(15) 0.0530(4) Uani 1 1 d . . .
I1 I 0.5192(15) 0.06050(5) 0.4673(4) 0.1030(13) Uani 1 1 d . . .
I2 I 0.7790(7) 0.12782(8) 0.2559(8) 0.1021(15) Uani 1 1 d . . .
I3 I 0.7770(8) 0.11576(8) 0.7460(8) 0.0996(13) Uani 1 1 d . . .
I4 I 0.2783(17) -0.00432(9) 0.251(2) 0.189(3) Uani 1 1 d . . .
I5 I 0.5265(19) 0.18172(6) 0.5588(4) 0.138(2) Uani 1 1 d . . .
N1 N 1.090(12) 0.0628(18) 0.539(10) 0.23(4) Uiso 1 1 d D . .
H1A H 1.0863 0.0783 0.5818 0.350 Uiso 1 1 calc R U .
H1B H 1.1724 0.0615 0.4835 0.350 Uiso 1 1 calc R U .
H1C H 1.0903 0.0507 0.6101 0.350 Uiso 1 1 calc R U .
C1 C 0.961(13) 0.059(2) 0.445(13) 0.23(4) Uiso 1 1 d D . .
H1D H 0.8721 0.0605 0.5051 0.350 Uiso 1 1 calc R U .
H1E H 0.9660 0.0429 0.3970 0.350 Uiso 1 1 calc R U .
H1F H 0.9594 0.0727 0.3695 0.350 Uiso 1 1 calc R U .
N2 N 0.4984 0.1644 0.9592 0.130(16) Uiso 1 1 d D . .
H2A H 0.5693 0.1549 0.9158 0.195 Uiso 1 1 calc R U .
H2B H 0.4282 0.1682 0.8917 0.195 Uiso 1 1 calc R U .
H2C H 0.4574 0.1555 1.0346 0.195 Uiso 1 1 calc R U .
C2 C 0.5705 0.1903 1.0231 0.130(16) Uiso 1 1 d D . .
H2D H 0.6481 0.1860 1.0955 0.156 Uiso 1 1 calc R U .
H2E H 0.6166 0.1997 0.9411 0.156 Uiso 1 1 calc R U .
C3 C 0.4519 0.2072 1.0990 0.130(16) Uiso 1 1 d D . .
H3A H 0.3661 0.2092 1.0331 0.156 Uiso 1 1 calc R U .
H3B H 0.4184 0.1992 1.1919 0.156 Uiso 1 1 calc R U .
C4 C 0.5201 0.2325 1.1309 0.130(16) Uiso 1 1 d D . .
H4A H 0.5255 0.2427 1.0396 0.156 Uiso 1 1 calc R U .
H4B H 0.6206 0.2304 1.1705 0.156 Uiso 1 1 calc R U .
C5 C 0.4187 0.2458 1.2485 0.130(16) Uiso 1 1 d D . .
H5A H 0.4590 0.2625 1.2726 0.195 Uiso 1 1 calc R U .
H5B H 0.4143 0.2355 1.3381 0.195 Uiso 1 1 calc R U .
H5C H 0.3197 0.2478 1.2079 0.195 Uiso 1 1 calc R U .

loop_
_atom_site_aniso_label
_atom_site_aniso_U_11
_atom_site_aniso_U_22
_atom_site_aniso_U_33
_atom_site_aniso_U_23
_atom_site_aniso_U_13
_atom_site_aniso_U_12
Pb1 0.0411(11) 0.0628(10) 0.0411(8) -0.0012(8) 0.000 0.000
Pb2 0.0516(9) 0.0659(8) 0.0414(6) -0.0012(6) 0.0156(8) 0.0030(15)
I1 0.144(3) 0.0534(15) 0.112(2) 0.0002(14) -0.025(5) -0.004(4)
I2 0.077(3) 0.161(3) 0.0685(19) -0.022(4) 0.0385(17) -0.020(5)
I3 0.073(3) 0.154(3) 0.0722(17) -0.004(5) -0.0394(16) 0.019(5)
I4 0.219(6) 0.129(3) 0.219(5) -0.005(11) -0.184(5) 0.016(11)
I5 0.264(6) 0.0584(17) 0.093(2) -0.0022(15) 0.022(6) -0.010(8)

loop_
_atom_type_symbol
_atom_type_description
_atom_type_scat_dispersion_real
_atom_type_scat_dispersion_imag
_atom_type_scat_source
C C 0.0033 0.0016 'International Tables Vol C Tables 4.2.6.8 and 6.1.1.4'
H H 0.0000 0.0000 'International Tables Vol C Tables 4.2.6.8 and 6.1.1.4'
N N 0.0061 0.0033 'International Tables Vol C Tables 4.2.6.8 and 6.1.1.4'
I I -0.4742 1.8119 'International Tables Vol C Tables 4.2.6.8 and 6.1.1.4'
Pb Pb -3.3944 10.1111 'International Tables Vol C Tables 4.2.6.8 and 6.1.1.4'

loop_
_geom_angle_atom_site_label_1
_geom_angle_atom_site_label_2
_geom_angle_atom_site_label_3
_geom_angle
_geom_angle_site_symmetry_1
_geom_angle_site_symmetry_3
I4 Pb1 I4 92.9(8) 2_556 .
I4 Pb1 I1 90.12(19) 2_556 .
I4 Pb1 I1 90.9(2) . .
I4 Pb1 I1 90.9(2) 2_556 2_556
I4 Pb1 I1 90.12(19) . 2_556
I1 Pb1 I1 178.5(5) . 2_556
I4 Pb1 I4 89.94(3) 2_556 8_545
I4 Pb1 I4 177.1(8) . 8_545
I1 Pb1 I4 89.1(2) . 8_545
I1 Pb1 I4 89.8(2) 2_556 8_545
I4 Pb1 I4 177.1(8) 2_556 7_545
I4 Pb1 I4 89.94(3) . 7_545
I1 Pb1 I4 89.8(2) . 7_545
I1 Pb1 I4 89.1(2) 2_556 7_545
I4 Pb1 I4 87.2(8) 8_545 7_545
I5 Pb2 I2 92.8(2) . .
I5 Pb2 I3 90.7(3) . .
I2 Pb2 I3 88.3(3) . .
I5 Pb2 I2 93.6(3) . 7_445
I2 Pb2 I2 89.85(4) . 7_445
I3 Pb2 I2 175.44(16) . 7_445
I5 Pb2 I3 91.0(2) . 7_446
I2 Pb2 I3 175.70(15) . 7_446
I3 Pb2 I3 89.53(4) . 7_446
I2 Pb2 I3 92.1(2) 7_445 7_446
I5 Pb2 I1 175.49(10) . .
I2 Pb2 I1 90.68(19) . .
I3 Pb2 I1 86.52(19) . .
I2 Pb2 I1 89.34(19) 7_445 .
I3 Pb2 I1 85.48(19) 7_446 .
Pb1 I1 Pb2 169.52(12) . .
Pb2 I2 Pb2 172.28(17) . 7_545
Pb2 I3 Pb2 164.57(15) . 7_546
Pb1 I4 Pb1 171.3(3) . 7_445
C3 C2 N2 111.2 . .
C4 C3 C2 108.1 . .
C3 C4 C5 106.7 . .

loop_
_geom_bond_atom_site_label_1
_geom_bond_atom_site_label_2
_geom_bond_distance
_geom_bond_site_symmetry_2
Pb1 I4 3.065(8) 2_556
Pb1 I4 3.065(8) .
Pb1 I1 3.157(3) .
Pb1 I1 3.157(3) 2_556
Pb1 I4 3.249(8) 8_545
Pb1 I4 3.249(8) 7_545
Pb2 I5 3.047(4) .
Pb2 I2 3.152(6) .
Pb2 I3 3.160(6) .
Pb2 I2 3.170(6) 7_445
Pb2 I3 3.179(6) 7_446
Pb2 I1 3.309(3) .
I2 Pb2 3.170(6) 7_545
I3 Pb2 3.179(6) 7_546
I4 Pb1 3.249(8) 7_445
N1 C1 1.43(6) .
N2 C2 1.5955 .
C2 C3 1.5318 .
C3 C4 1.4785 .
C4 C5 1.5449 .
